data_7203722
loop_
_publ_author_name
'Fabbiani, Francesca P. A.'
'Allan, David R.'
'Parsons, Simon'
'Pulham, Colin R.'

_publ_section_title
;
 An exploration of the polymorphism of piracetam using high pressure
;
_journal_issue 29
_journal_name_full CrystEngComm
_journal_page_first 179
_journal_paper_doi 10.1039/b418976k
_journal_volume 7
_journal_year 2005
_chemical_formula_moiety 'C6 H10 N2 O2, H2 O'
_chemical_formula_sum 'C6 H12 N2 O3'
_chemical_formula_weight 160.17
_space_group_IT_number 2
_symmetry_cell_setting triclinic
_symmetry_space_group_name_Hall '-P 1'
_symmetry_space_group_name_H-M 'P -1'
_atom_sites_solution_hydrogens geom
_atom_sites_solution_primary direct
_audit_creation_date 04-11-10
_audit_creation_method CRYSTALS_ver_12.39
_cell_angle_alpha 97.732(2)
_cell_angle_beta 103.958(2)
_cell_angle_gamma 115.766(2)
_cell_formula_units_Z 2
_cell_length_a 6.9376(2)
_cell_length_b 7.4450(2)
_cell_length_c 9.1267(2)
_cell_measurement_reflns_used 4605
_cell_measurement_temperature 150
_cell_measurement_theta_max 30
_cell_measurement_theta_min 2
_cell_volume 396.24(2)
_computing_cell_refinement 'SAINT (Siemens ,1995)'
_computing_data_collection 'SMART (Siemens, 1993)'
_computing_data_reduction 'SAINT (Siemens ,1995)'
_computing_molecular_graphics 'CAMERON (Watkin et al 1996)'
_computing_publication_material 'CRYSTALS (Betteridge et al 2003)'
_computing_structure_refinement 'CRYSTALS (Betteridge et al 2003)'
_computing_structure_solution 'SHELXS 86 (Sheldrick, 1986)'
_diffrn_ambient_temperature 150
_diffrn_measured_fraction_theta_full 0.996
_diffrn_measured_fraction_theta_max 0.956
_diffrn_measurement_device_type 'Bruker SMART'
_diffrn_measurement_method \w
_diffrn_radiation_monochromator graphite
_diffrn_radiation_type 'Mo K\a'
_diffrn_radiation_wavelength 0.71073
_diffrn_reflns_av_R_equivalents 0.039
_diffrn_reflns_limit_h_max 9
_diffrn_reflns_limit_h_min -9
_diffrn_reflns_limit_k_max 10
_diffrn_reflns_limit_k_min -10
_diffrn_reflns_limit_l_max 13
_diffrn_reflns_limit_l_min -12
_diffrn_reflns_number 9556
_diffrn_reflns_theta_full 28.041
_diffrn_reflns_theta_max 30.479
_diffrn_reflns_theta_min 2.391
_diffrn_standards_number 0
_exptl_absorpt_coefficient_mu 0.108
_exptl_absorpt_correction_T_max 1.00
_exptl_absorpt_correction_T_min 0.86
_exptl_absorpt_correction_type multi-scan
_exptl_absorpt_process_details
;
SADABS (Siemens, 1996)
The following data are from Sadabs:
;
_exptl_crystal_colour colourless
_exptl_crystal_density_diffrn 1.342
_exptl_crystal_description block
_exptl_crystal_F_000 172
_exptl_crystal_size_max 0.45
_exptl_crystal_size_mid 0.35
_exptl_crystal_size_min 0.26
_refine_diff_density_max 0.37
_refine_diff_density_min -0.21
_refine_ls_extinction_method None
_refine_ls_goodness_of_fit_ref 0.9936
_refine_ls_hydrogen_treatment mixed
_refine_ls_matrix_type full
_refine_ls_number_parameters 116
_refine_ls_number_reflns 2291
_refine_ls_number_restraints 0
_refine_ls_R_factor_all 0.0477
_refine_ls_R_factor_gt 0.0414
_refine_ls_shift/su_max 0.000184
_refine_ls_structure_factor_coef Fsqd
_refine_ls_weighting_details
;
p=P(6)*max(Fo^2^,0) + (1-P(6))Fc^2^
Method = SHELXL 97 (Sheldrick, 1997)
W = 1. / [Sigma^2^(F*)+(P(1)p)^2^+P(2)p+P(4)+P(5)Sin(theta) ]
P(i) are:
0.728E-01 0.288E-01 0.00 0.00 0.00 0.333
;
_refine_ls_weighting_scheme calc
_refine_ls_wR_factor_all 0.1173
_refine_ls_wR_factor_gt 0.1155
_refine_ls_wR_factor_ref 0.1173
_reflns_limit_h_max 9
_reflns_limit_h_min -9
_reflns_limit_k_max 10
_reflns_limit_k_min -10
_reflns_limit_l_max 13
_reflns_limit_l_min 0
_reflns_number_gt 1876
_reflns_number_total 2297
_reflns_threshold_expression I>2.00u(I)
_oxford_diffrn_Wilson_B_factor 0.00
_oxford_diffrn_Wilson_scale 0.00
_oxford_refine_ls_scale 1.87(2)
_oxford_structure_analysis_title 'pirh2o in P-1'
_cod_data_source_file b418976k.txt
_cod_data_source_block CRYSTALS_cif_1
_cod_depositor_comments
;
The following automatic conversions were performed:
'_symmetry_cell_setting' value 'Triclinic' changed to 'triclinic'
according to '/home/saulius/struct/CIF-dictionaries/cif_core.dic'
dictionary named 'cif_core.dic' version 2.4.1 from 2010-06-29.

Automatic conversion script
Id: cif_fix_enum 1527 2010-12-29 10:47:43Z saulius 
;
_cod_original_sg_symbol_H-M 'P -1 '
_cod_database_code 7203722

loop_
_symmetry_equiv_pos_as_xyz
x,y,z
-x,-y,-z

loop_
_atom_site_label
_atom_site_type_symbol
_atom_site_fract_x
_atom_site_fract_y
_atom_site_fract_z
_atom_site_U_iso_or_equiv
_atom_site_occupancy
_atom_site_adp_type
_atom_site_refinement_flags_posn
_atom_site_refinement_flags_adp
_atom_site_refinement_flags_occupancy
_atom_site_disorder_assembly
_atom_site_disorder_group
_atom_site_attached_hydrogens
O1 O 0.59511(15) 0.79848(13) 0.53505(9) 0.0318 1.0000 Uani . . . . . .
O2 O 0.26833(13) 0.54605(11) 0.11854(10) 0.0309 1.0000 Uani . . . . . .
O11 O 0.36657(19) 0.23023(14) 0.16476(10) 0.0401 1.0000 Uani . . . . . .
N1 N 0.69872(14) 0.81983(13) 0.31690(9) 0.0219 1.0000 Uani . . . . . .
N2 N 0.20102(16) 0.79665(14) 0.04395(11) 0.0251 1.0000 Uani . . . . . .
C1 C 0.69965(17) 0.76700(15) 0.45174(11) 0.0224 1.0000 Uani . . . . . .
C2 C 0.84793(18) 0.66660(17) 0.48231(13) 0.0287 1.0000 Uani . . . . . .
C3 C 0.9461(2) 0.6772(2) 0.34865(15) 0.0366 1.0000 Uani . . . . . .
C4 C 0.82519(19) 0.75767(18) 0.23419(13) 0.0289 1.0000 Uani . . . . . .
C5 C 0.55604(17) 0.90132(15) 0.24758(11) 0.0223 1.0000 Uani . . . . . .
C6 C 0.32824(17) 0.73136(15) 0.12984(11) 0.0217 1.0000 Uani . . . . . .
H9 H 0.062(3) 0.707(3) -0.0144(18) 0.037(4) 1.0000 Uiso . . . . . .
H10 H 0.242(2) 0.930(2) 0.0645(16) 0.036(4) 1.0000 Uiso . . . . . .
H111 H 0.373(3) 0.227(3) 0.258(2) 0.060(5) 1.0000 Uiso . . . . . .
H112 H 0.343(3) 0.339(3) 0.154(2) 0.061(5) 1.0000 Uiso . . . . . .
H21 H 0.9727 0.7440 0.5859 0.0340 1.0000 Uiso . . . . . .
H22 H 0.7556 0.5191 0.4815 0.0340 1.0000 Uiso . . . . . .
H31 H 1.1136 0.7743 0.3897 0.0479 1.0000 Uiso . . . . . .
H32 H 0.9158 0.5364 0.2956 0.0479 1.0000 Uiso . . . . . .
H41 H 0.9378 0.8789 0.2097 0.0382 1.0000 Uiso . . . . . .
H42 H 0.7196 0.6459 0.1346 0.0382 1.0000 Uiso . . . . . .
H51 H 0.6366 1.0017 0.1923 0.0270 1.0000 Uiso . . . . . .
H52 H 0.5274 0.9749 0.3329 0.0270 1.0000 Uiso . . . . . .

loop_
_atom_site_aniso_label
_atom_site_aniso_U_11
_atom_site_aniso_U_22
_atom_site_aniso_U_33
_atom_site_aniso_U_23
_atom_site_aniso_U_13
_atom_site_aniso_U_12
O1 0.0424(5) 0.0345(4) 0.0282(4) 0.0133(3) 0.0178(3) 0.0226(4)
O2 0.0286(4) 0.0191(4) 0.0402(4) 0.0045(3) 0.0030(3) 0.0129(3)
O11 0.0715(7) 0.0300(4) 0.0277(4) 0.0110(3) 0.0144(4) 0.0325(5)
N1 0.0224(4) 0.0242(4) 0.0219(4) 0.0068(3) 0.0076(3) 0.0135(3)
N2 0.0246(4) 0.0216(4) 0.0275(4) 0.0048(3) 0.0041(4) 0.0129(4)
C1 0.0225(4) 0.0180(4) 0.0225(4) 0.0048(3) 0.0048(4) 0.0079(4)
C2 0.0265(5) 0.0249(5) 0.0337(5) 0.0107(4) 0.0049(4) 0.0135(4)
C3 0.0364(6) 0.0421(7) 0.0412(6) 0.0101(5) 0.0120(5) 0.0284(5)
C4 0.0295(5) 0.0333(5) 0.0327(5) 0.0106(4) 0.0160(4) 0.0194(4)
C5 0.0240(5) 0.0200(4) 0.0234(4) 0.0065(3) 0.0063(4) 0.0118(4)
C6 0.0236(5) 0.0207(4) 0.0228(4) 0.0052(3) 0.0079(4) 0.0125(4)

loop_
_atom_type_symbol
_atom_type_scat_dispersion_real
_atom_type_scat_dispersion_imag
_atom_type_scat_Cromer_Mann_a1
_atom_type_scat_Cromer_Mann_b1
_atom_type_scat_Cromer_Mann_a2
_atom_type_scat_Cromer_Mann_b2
_atom_type_scat_Cromer_Mann_a3
_atom_type_scat_Cromer_Mann_b3
_atom_type_scat_Cromer_Mann_a4
_atom_type_scat_Cromer_Mann_b4
_atom_type_scat_Cromer_Mann_c
_atom_type_scat_source
C 0.0033 0.0016 2.3100 20.8439 1.0200 10.2075 1.5886 0.5687 0.8650 51.6512 0.2156 'International Tables Vol C 4.2.6.8 and 6.1.1.4'
H 0.0000 0.0000 0.4930 10.5109 0.3229 26.1257 0.1402 3.1424 0.0408 57.7998 0.0030 'International Tables Vol C 4.2.6.8 and 6.1.1.4'
N 0.0061 0.0033 12.2126 0.0057 3.1322 9.8933 2.0125 28.9975 1.1663 0.5826 -11.5290 'International Tables Vol C 4.2.6.8 and 6.1.1.4'
O 0.0106 0.0060 3.0485 13.2771 2.2868 5.7011 1.5463 0.3239 0.8670 32.9089 0.2508 'International Tables Vol C 4.2.6.8 and 6.1.1.4'

loop_
_geom_angle_atom_site_label_1
_geom_angle_site_symmetry_1
_geom_angle_atom_site_label_2
_geom_angle_site_symmetry_2
_geom_angle_atom_site_label_3
_geom_angle_site_symmetry_3
_geom_angle
_geom_angle_publ_flag
H111 . O11 . H112 . 104.4(17) no
C1 . N1 . C4 . 114.52(8) yes
C1 . N1 . C5 . 122.38(8) yes
C4 . N1 . C5 . 122.41(8) yes
C6 . N2 . H9 . 118.8(10) no
C6 . N2 . H10 . 120.3(9) no
H9 . N2 . H10 . 118.9(15) no
N1 . C1 . O1 . 124.16(9) yes
N1 . C1 . C2 . 108.86(9) yes
O1 . C1 . C2 . 126.98(9) yes
C1 . C2 . C3 . 105.53(9) yes
C1 . C2 . H21 . 110.451 no
C3 . C2 . H21 . 110.447 no
C1 . C2 . H22 . 110.452 no
C3 . C2 . H22 . 110.449 no
H21 . C2 . H22 . 109.465 no
C2 . C3 . C4 . 105.80(9) yes
C2 . C3 . H31 . 110.383 no
C4 . C3 . H31 . 110.377 no
C2 . C3 . H32 . 110.383 no
C4 . C3 . H32 . 110.385 no
H31 . C3 . H32 . 109.463 no
C3 . C4 . N1 . 104.46(8) yes
C3 . C4 . H41 . 110.716 no
N1 . C4 . H41 . 110.714 no
C3 . C4 . H42 . 110.706 no
N1 . C4 . H42 . 110.703 no
H41 . C4 . H42 . 109.464 no
N1 . C5 . C6 . 112.23(8) yes
N1 . C5 . H51 . 108.776 no
C6 . C5 . H51 . 108.777 no
N1 . C5 . H52 . 108.778 no
C6 . C5 . H52 . 108.782 no
H51 . C5 . H52 . 109.467 no
C5 . C6 . N2 . 115.66(8) yes
C5 . C6 . O2 . 121.03(9) yes
N2 . C6 . O2 . 123.30(10) yes

loop_
_geom_bond_atom_site_label_1
_geom_bond_site_symmetry_1
_geom_bond_atom_site_label_2
_geom_bond_site_symmetry_2
_geom_bond_distance
_geom_bond_publ_flag
O1 . C1 . 1.2349(12) yes
O2 . C6 . 1.2367(12) yes
O11 . H111 . 0.85(2) no
O11 . H112 . 0.90(2) no
N1 . C1 . 1.3409(12) yes
N1 . C4 . 1.4603(12) yes
N1 . C5 . 1.4392(12) yes
N2 . C6 . 1.3309(12) yes
N2 . H9 . 0.870(16) no
N2 . H10 . 0.886(16) no
C1 . C2 . 1.5103(14) yes
C2 . C3 . 1.5290(17) yes
C2 . H21 . 1.000 no
C2 . H22 . 1.000 no
C3 . C4 . 1.5283(16) yes
C3 . H31 . 1.000 no
C3 . H32 . 1.000 no
C4 . H41 . 1.000 no
C4 . H42 . 1.000 no
C5 . C6 . 1.5264(14) yes
C5 . H51 . 1.000 no
C5 . H52 . 1.000 no

loop_
_cod_related_entry_id
_cod_related_entry_database
_cod_related_entry_code
1 ChemSpider 21149487
